data_2240111
loop_
_publ_author_name
'Lee, Jae Kyun'
'Cha, Joo Hwan'
'Cho, Yong Seo'
'Min, Sun-Joon'
'Lee, Joon Kyun'

_publ_section_title
;
 Crystal structure of
 (<i>E</i>)-<i>N</i>-[(<i>E</i>)-3-(4-methoxyphenyl)allylidene]naphthalen-1-amine
;
_journal_issue 11
_journal_name_full 'Acta Crystallographica Section E'
_journal_page_first o1174
_journal_paper_doi 10.1107/S1600536814022521
_journal_volume 70
_journal_year 2014
_chemical_formula_iupac 'C20 H17 N O'
_chemical_formula_moiety 'C20 H17 N O'
_chemical_formula_sum 'C20 H17 N O'
_chemical_formula_weight 287.36
_chemical_name_systematic (<i>E</i>)-<i>N</i>-[(<i>E</i>)-3-(4-Methoxyphenyl)allylidene]naphthalen-1-amine
_space_group_IT_number 2
_symmetry_cell_setting triclinic
_symmetry_space_group_name_Hall '-P 1'
_symmetry_space_group_name_H-M 'P -1'
_atom_sites_solution_hydrogens geom
_atom_sites_solution_primary direct
_atom_sites_solution_secondary difmap
_cell_angle_alpha 69.307(3)
_cell_angle_beta 73.561(3)
_cell_angle_gamma 81.375(3)
_cell_formula_units_Z 2
_cell_length_a 7.8278(8)
_cell_length_b 9.8931(10)
_cell_length_c 11.3929(13)
_cell_measurement_reflns_used 4416
_cell_measurement_temperature 296
_cell_measurement_theta_max 27.48
_cell_measurement_theta_min 3.15
_cell_volume 790.39(15)
_computing_cell_refinement
;
RAPID-AUTO (Rigaku, 2006)
;
_computing_data_collection
;
RAPID-AUTO (Rigaku, 2006)
;
_computing_data_reduction
;
RAPID-AUTO (Rigaku, 2006)
;
_computing_molecular_graphics
;
CrystalStructure (Rigaku, 2010)
;
_computing_publication_material
;
CrystalStructure (Rigaku, 2010)
;
_computing_structure_refinement
;
SHELXL97 (Sheldrick, 2008)
;
_computing_structure_solution
;
<i>Il Milione</i> (Burla <i>et al.</i>,  2007)
;
_diffrn_ambient_temperature 296
_diffrn_detector_area_resol_mean 10.000
_diffrn_measured_fraction_theta_full 0.988
_diffrn_measured_fraction_theta_max 0.988
_diffrn_measurement_device_type 'Rigaku R-AXIS RAPID'
_diffrn_measurement_method \w
_diffrn_radiation_type 'Mo K\a'
_diffrn_radiation_wavelength 0.71075
_diffrn_reflns_av_R_equivalents 0.0233
_diffrn_reflns_limit_h_max 10
_diffrn_reflns_limit_h_min -10
_diffrn_reflns_limit_k_max 12
_diffrn_reflns_limit_k_min -12
_diffrn_reflns_limit_l_max 14
_diffrn_reflns_limit_l_min -14
_diffrn_reflns_number 7842
_diffrn_reflns_theta_full 27.49
_diffrn_reflns_theta_max 27.48
_diffrn_standards_number 0
_exptl_absorpt_coefficient_mu 0.074
_exptl_absorpt_correction_T_max 0.985
_exptl_absorpt_correction_T_min 0.701
_exptl_absorpt_correction_type multi-scan
_exptl_absorpt_process_details
;
(<i>ABSCOR</i>; Rigaku, 1995)
;
_exptl_crystal_colour yellow
_exptl_crystal_density_diffrn 1.207
_exptl_crystal_density_method 'not measured'
_exptl_crystal_description block
_exptl_crystal_F_000 304.00
_exptl_crystal_size_max 0.300
_exptl_crystal_size_mid 0.200
_exptl_crystal_size_min 0.200
_refine_diff_density_max 0.150
_refine_diff_density_min -0.230
_refine_ls_extinction_method none
_refine_ls_goodness_of_fit_ref 0.992
_refine_ls_hydrogen_treatment mixed
_refine_ls_number_parameters 212
_refine_ls_number_reflns 3584
_refine_ls_number_restraints 0
_refine_ls_R_factor_gt 0.0377
_refine_ls_shift/su_max 0.000
_refine_ls_structure_factor_coef Fsqd
_refine_ls_weighting_details 'w = 1/[\s^2^(Fo^2^)+(0.0590P)^2^+0.0000P] where P=(Fo^2^+2Fc^2^)/3'
_refine_ls_weighting_scheme calc
_refine_ls_wR_factor_ref 0.1188
_reflns_number_gt 1680
_reflns_number_total 3584
_reflns_threshold_expression F^2^>2\s(F^2^)
_cod_data_source_file ff2132sup1.cif
_cod_data_source_block I
_cod_original_cell_volume 790.40(15)
_cod_database_code 2240111
_cod_database_fobs_code 2240111

loop_
_symmetry_equiv_pos_site_id
_symmetry_equiv_pos_as_xyz
1 +X,+Y,+Z
2 -X,-Y,-Z

loop_
_atom_site_type_symbol
_atom_site_label
_atom_site_fract_x
_atom_site_fract_y
_atom_site_fract_z
_atom_site_U_iso_or_equiv
_atom_site_adp_type
_atom_site_calc_flag
_atom_site_refinement_flags
_atom_site_occupancy
_atom_site_symmetry_multiplicity
O O1 0.89882(16) -0.21021(11) 0.81880(12) 0.0803(4) Uani d . 1.0 2
N N1 0.41441(15) 0.54539(14) 0.29989(12) 0.0598(4) Uani d . 1.0 2
C C1 0.4683(2) 0.68327(18) 0.06861(16) 0.0680(5) Uani d . 1.0 2
C C2 0.4038(3) 0.77286(19) -0.03750(16) 0.0747(5) Uani d . 1.0 2
C C3 0.2272(3) 0.80938(18) -0.02523(16) 0.0705(5) Uani d . 1.0 2
C C4 0.10408(19) 0.75954(15) 0.09645(14) 0.0564(4) Uani d . 1.0 2
C C5 -0.0813(3) 0.79622(18) 0.11416(17) 0.0725(5) Uani d . 1.0 2
C C6 -0.1958(2) 0.7484(2) 0.23285(19) 0.0782(5) Uani d . 1.0 2
C C7 -0.1328(2) 0.66267(18) 0.34010(17) 0.0721(5) Uani d . 1.0 2
C C8 0.04414(19) 0.62462(16) 0.32731(15) 0.0599(4) Uani d . 1.0 2
C C9 0.16784(17) 0.67163(14) 0.20559(13) 0.0491(4) Uani d . 1.0 2
C C10 0.35441(18) 0.63154(15) 0.18883(14) 0.0537(4) Uani d . 1.0 2
C C11 0.50541(19) 0.42769(17) 0.29784(16) 0.0599(4) Uani d . 1.0 2
C C12 0.57334(18) 0.33343(17) 0.40571(17) 0.0596(4) Uani d . 1.0 2
C C13 0.64317(19) 0.19989(18) 0.41200(17) 0.0614(4) Uani d . 1.0 2
C C14 0.70825(16) 0.09209(15) 0.51729(14) 0.0536(4) Uani d . 1.0 2
C C15 0.76728(18) -0.04619(16) 0.51217(16) 0.0608(4) Uani d . 1.0 2
C C16 0.83062(18) -0.15070(16) 0.61020(16) 0.0613(4) Uani d . 1.0 2
C C17 0.83684(18) -0.11806(15) 0.71615(16) 0.0577(4) Uani d . 1.0 2
C C18 0.7792(2) 0.01956(16) 0.72397(16) 0.0651(5) Uani d . 1.0 2
C C19 0.71601(18) 0.12164(16) 0.62642(15) 0.0609(5) Uani d . 1.0 2
C C20 0.9415(3) -0.35674(17) 0.82635(19) 0.0885(6) Uani d . 1.0 2
H H1 0.5898 0.6584 0.0576 0.0816 Uiso calc R 1.0 2
H H2 0.4835 0.8080 -0.1179 0.0897 Uiso calc R 1.0 2
H H3 0.1868 0.8676 -0.0974 0.0847 Uiso calc R 1.0 2
H H5 -0.1252 0.8539 0.0435 0.0870 Uiso calc R 1.0 2
H H6 -0.3172 0.7732 0.2426 0.0938 Uiso calc R 1.0 2
H H7 -0.2123 0.6312 0.4211 0.0865 Uiso calc R 1.0 2
H H8 0.0843 0.5669 0.3997 0.0718 Uiso calc R 1.0 2
H H15 0.7639 -0.0689 0.4403 0.0730 Uiso calc R 1.0 2
H H16 0.8687 -0.2423 0.6044 0.0735 Uiso calc R 1.0 2
H H18 0.7837 0.0419 0.7957 0.0781 Uiso calc R 1.0 2
H H19 0.6774 0.2129 0.6331 0.0730 Uiso calc R 1.0 2
H H20A 0.8377 -0.3992 0.8283 0.1062 Uiso calc R 1.0 2
H H20B 1.0349 -0.3619 0.7521 0.1062 Uiso calc R 1.0 2
H H20C 0.9808 -0.4086 0.9037 0.1062 Uiso calc R 1.0 2
H H13 0.649(2) 0.1693(17) 0.3375(17) 0.079(5) Uiso d . 1.0 2
H H12 0.5628(18) 0.3682(16) 0.4790(16) 0.068(5) Uiso d . 1.0 2
H H11 0.5287(18) 0.3968(15) 0.2201(15) 0.066(5) Uiso d . 1.0 2

loop_
_atom_site_aniso_label
_atom_site_aniso_U_11
_atom_site_aniso_U_22
_atom_site_aniso_U_33
_atom_site_aniso_U_12
_atom_site_aniso_U_13
_atom_site_aniso_U_23
O1 0.1091(9) 0.0578(7) 0.0842(9) 0.0041(6) -0.0426(7) -0.0244(7)
N1 0.0581(7) 0.0672(8) 0.0580(8) 0.0028(6) -0.0176(6) -0.0249(7)
C1 0.0576(9) 0.0868(12) 0.0616(11) -0.0092(8) -0.0069(8) -0.0310(9)
C2 0.0780(12) 0.0922(13) 0.0484(10) -0.0202(9) -0.0031(9) -0.0199(10)
C3 0.0879(12) 0.0742(11) 0.0495(10) -0.0087(9) -0.0203(9) -0.0161(8)
C4 0.0674(10) 0.0550(9) 0.0543(9) -0.0044(7) -0.0197(8) -0.0227(8)
C5 0.0743(11) 0.0790(12) 0.0742(12) 0.0069(9) -0.0337(10) -0.0295(10)
C6 0.0582(10) 0.1012(14) 0.0835(14) 0.0039(9) -0.0213(10) -0.0409(12)
C7 0.0567(10) 0.0882(12) 0.0686(12) -0.0073(8) -0.0049(9) -0.0293(10)
C8 0.0614(9) 0.0612(10) 0.0548(10) -0.0055(7) -0.0115(8) -0.0180(8)
C9 0.0563(8) 0.0464(8) 0.0489(9) -0.0057(6) -0.0129(7) -0.0197(7)
C10 0.0570(9) 0.0594(9) 0.0524(9) -0.0044(7) -0.0138(7) -0.0268(8)
C11 0.0543(9) 0.0688(10) 0.0611(10) -0.0011(7) -0.0127(8) -0.0289(9)
C12 0.0508(8) 0.0699(11) 0.0643(11) 0.0021(7) -0.0156(8) -0.0305(9)
C13 0.0560(9) 0.0712(11) 0.0645(11) -0.0021(7) -0.0151(8) -0.0319(9)
C14 0.0466(8) 0.0581(9) 0.0621(10) -0.0033(6) -0.0117(7) -0.0283(8)
C15 0.0606(9) 0.0666(10) 0.0675(11) -0.0029(7) -0.0163(8) -0.0365(9)
C16 0.0629(9) 0.0546(9) 0.0753(11) -0.0013(7) -0.0174(8) -0.0328(9)
C17 0.0581(9) 0.0538(9) 0.0645(10) -0.0058(7) -0.0176(8) -0.0206(8)
C18 0.0795(11) 0.0617(10) 0.0659(11) 0.0001(8) -0.0235(9) -0.0325(9)
C19 0.0635(9) 0.0582(9) 0.0705(11) 0.0037(7) -0.0189(8) -0.0336(9)
C20 0.1086(14) 0.0560(11) 0.0975(15) 0.0034(9) -0.0321(12) -0.0192(10)

loop_
_atom_type_symbol
_atom_type_description
_atom_type_scat_dispersion_real
_atom_type_scat_dispersion_imag
_atom_type_scat_source
C C 0.0033 0.0016
;
International Tables for Crystallography
(1992, Vol. C, Tables 4.2.6.8 and 6.1.1.4)
;
H H 0.0000 0.0000
;
International Tables for Crystallography
(1992, Vol. C, Table 6.1.1.4)
;
N N 0.0061 0.0033
;
International Tables for Crystallography
(1992, Vol. C, Tables 4.2.6.8 and 6.1.1.4)
;
O O 0.0106 0.0060
;
International Tables for Crystallography
(1992, Vol. C, Tables 4.2.6.8 and 6.1.1.4)
;

loop_
_geom_angle_atom_site_label_1
_geom_angle_atom_site_label_2
_geom_angle_atom_site_label_3
_geom_angle
_geom_angle_publ_flag
C17 O1 C20 118.68(17) no
C10 N1 C11 118.58(16) no
C2 C1 C10 120.77(14) no
C1 C2 C3 121.14(14) no
C2 C3 C4 120.43(16) no
C3 C4 C5 122.40(15) no
C3 C4 C9 119.11(14) no
C5 C4 C9 118.48(13) no
C4 C5 C6 120.97(16) no
C5 C6 C7 120.45(15) no
C6 C7 C8 120.48(14) no
C7 C8 C9 120.91(15) no
C4 C9 C8 118.70(13) no
C4 C9 C10 119.14(12) no
C8 C9 C10 122.16(13) no
N1 C10 C1 122.72(13) no
N1 C10 C9 117.83(11) no
C1 C10 C9 119.36(14) no
N1 C11 C12 122.63(18) no
C11 C12 C13 122.4(2) no
C12 C13 C14 127.9(2) no
C13 C14 C15 120.78(17) no
C13 C14 C19 122.17(15) no
C15 C14 C19 117.05(14) no
C14 C15 C16 122.19(18) no
C15 C16 C17 119.31(16) no
O1 C17 C16 125.37(14) no
O1 C17 C18 114.76(17) no
C16 C17 C18 119.87(15) no
C17 C18 C19 120.13(19) no
C14 C19 C18 121.46(16) no
C2 C1 H1 119.613 no
C10 C1 H1 119.613 no
C1 C2 H2 119.427 no
C3 C2 H2 119.432 no
C2 C3 H3 119.786 no
C4 C3 H3 119.786 no
C4 C5 H5 119.513 no
C6 C5 H5 119.515 no
C5 C6 H6 119.772 no
C7 C6 H6 119.774 no
C6 C7 H7 119.763 no
C8 C7 H7 119.761 no
C7 C8 H8 119.545 no
C9 C8 H8 119.541 no
N1 C11 H11 119.7(8) no
C12 C11 H11 117.7(8) no
C11 C12 H12 118.1(8) no
C13 C12 H12 119.4(8) no
C12 C13 H13 116.7(9) no
C14 C13 H13 115.5(9) no
C14 C15 H15 118.908 no
C16 C15 H15 118.902 no
C15 C16 H16 120.344 no
C17 C16 H16 120.341 no
C17 C18 H18 119.941 no
C19 C18 H18 119.932 no
C14 C19 H19 119.279 no
C18 C19 H19 119.265 no
O1 C20 H20A 109.474 no
O1 C20 H20B 109.470 no
O1 C20 H20C 109.474 no
H20A C20 H20B 109.465 no
H20A C20 H20C 109.473 no
H20B C20 H20C 109.471 no

loop_
_geom_bond_atom_site_label_1
_geom_bond_atom_site_label_2
_geom_bond_distance
_geom_bond_publ_flag
O1 C17 1.367(2) no
O1 C20 1.415(2) no
N1 C10 1.415(2) no
N1 C11 1.275(2) no
C1 C2 1.399(3) no
C1 C10 1.3723(19) no
C2 C3 1.356(3) no
C3 C4 1.413(2) no
C4 C5 1.416(3) no
C4 C9 1.417(2) no
C5 C6 1.358(3) no
C6 C7 1.393(3) no
C7 C8 1.360(2) no
C8 C9 1.4129(18) no
C9 C10 1.4313(19) no
C11 C12 1.440(3) no
C12 C13 1.337(3) no
C13 C14 1.454(3) no
C14 C15 1.393(3) no
C14 C19 1.393(3) no
C15 C16 1.380(3) no
C16 C17 1.370(3) no
C17 C18 1.394(3) no
C18 C19 1.367(3) no
C1 H1 0.930 no
C2 H2 0.930 no
C3 H3 0.930 no
C5 H5 0.930 no
C6 H6 0.930 no
C7 H7 0.930 no
C8 H8 0.930 no
C11 H11 0.996(19) no
C12 H12 0.99(2) no
C13 H13 0.98(2) no
C15 H15 0.930 no
C16 H16 0.930 no
C18 H18 0.930 no
C19 H19 0.930 no
C20 H20A 0.960 no
C20 H20B 0.960 no
C20 H20C 0.960 no

loop_
_geom_contact_atom_site_label_1
_geom_contact_atom_site_label_2
_geom_contact_distance
_geom_contact_site_symmetry_2
_geom_contact_publ_flag
O1 C19 3.5931(18) . no
N1 C8 2.8446(19) . no
N1 C13 3.591(2) . no
C1 C4 2.795(2) . no
C1 C11 2.973(2) . no
C2 C9 2.7901(19) . no
C3 C10 2.802(3) . no
C4 C7 2.793(2) . no
C5 C8 2.771(3) . no
C6 C9 2.792(2) . no
C9 C11 3.432(2) . no
C12 C19 3.021(3) . no
C14 C17 2.793(2) . no
C15 C18 2.740(3) . no
C16 C19 2.762(3) . no
C16 C20 2.847(3) . no
O1 C3 3.575(3) 1_646 no
O1 C5 3.436(3) 1_646 no
C3 O1 3.575(3) 1_464 no
C5 O1 3.436(3) 1_464 no
C9 C18 3.529(3) 2_666 no
C9 C20 3.514(3) 2_656 no
C13 C15 3.514(3) 2_656 no
C14 C16 3.5413(19) 2_756 no
C15 C13 3.514(3) 2_656 no
C16 C14 3.5413(19) 2_756 no
C18 C9 3.529(3) 2_666 no
C20 C9 3.514(3) 2_656 no
O1 H16 2.6497 . no
O1 H18 2.4698 . no
N1 H1 2.6251 . no
N1 H8 2.5217 . no
N1 H12 2.605(16) . no
C1 H3 3.2362 . no
C1 H11 2.799(13) . no
C3 H1 3.2290 . no
C3 H5 2.6593 . no
C4 H2 3.2415 . no
C4 H6 3.2532 . no
C4 H8 3.2748 . no
C5 H3 2.6625 . no
C5 H7 3.2219 . no
C6 H8 3.2269 . no
C7 H5 3.2253 . no
C8 H6 3.2234 . no
C9 H1 3.2629 . no
C9 H3 3.2803 . no
C9 H5 3.2749 . no
C9 H7 3.2508 . no
C10 H2 3.2399 . no
C10 H8 2.6639 . no
C10 H11 2.474(14) . no
C11 H1 2.8555 . no
C11 H8 3.4223 . no
C11 H13 2.573(16) . no
C12 H19 2.7411 . no
C13 H15 2.6229 . no
C13 H19 2.6553 . no
C13 H11 2.637(15) . no
C14 H16 3.2628 . no
C14 H18 3.2431 . no
C14 H12 2.731(15) . no
C15 H19 3.2194 . no
C15 H13 2.608(16) . no
C16 H18 3.2298 . no
C16 H20A 2.8179 . no
C16 H20B 2.7583 . no
C17 H15 3.2076 . no
C17 H19 3.2288 . no
C17 H20A 2.6182 . no
C17 H20B 2.6321 . no
C17 H20C 3.1856 . no
C18 H16 3.2356 . no
C19 H15 3.2172 . no
C19 H13 3.34(2) . no
C19 H12 2.753(14) . no
C20 H16 2.5691 . no
H1 H2 2.3150 . no
H1 H11 2.6153 . no
H2 H3 2.2748 . no
H3 H5 2.5070 . no
H5 H6 2.2784 . no
H6 H7 2.3162 . no
H7 H8 2.2802 . no
H15 H16 2.2998 . no
H15 H13 2.3948 . no
H16 H20A 2.4372 . no
H16 H20B 2.3010 . no
H16 H20C 3.5218 . no
H18 H19 2.2854 . no
H19 H12 2.1952 . no
H13 H12 2.86(3) . no
H13 H11 2.39(2) . no
H12 H11 2.95(3) . no
O1 H1 3.1078 1_546 no
O1 H2 3.1163 1_546 no
O1 H3 2.9743 1_646 no
O1 H5 2.7982 1_646 no
O1 H13 3.492(14) 2_756 no
N1 H6 3.0857 1_655 no
N1 H7 3.1177 2_566 no
N1 H19 2.6991 2_666 no
N1 H20A 3.4788 2_656 no
N1 H12 2.99(2) 2_666 no
C1 H6 3.3336 1_655 no
C1 H20A 3.5932 1_564 no
C2 H13 3.40(2) 2_665 no
C2 H11 3.002(19) 2_665 no
C3 H5 3.2536 2_575 no
C3 H18 3.4003 2_666 no
C3 H20C 3.5201 1_464 no
C3 H13 3.350(19) 2_665 no
C3 H11 3.518(17) 2_665 no
C4 H5 3.5955 2_575 no
C4 H18 2.9952 2_666 no
C4 H20A 3.3507 2_656 no
C4 H20C 3.5750 1_464 no
C5 H1 3.3934 1_455 no
C5 H3 3.2551 2_575 no
C5 H18 3.5603 2_666 no
C5 H20C 3.5450 1_464 no
C6 H1 3.3460 1_455 no
C6 H3 3.5624 2_575 no
C6 H15 3.3733 1_465 no
C7 H8 3.1161 2_566 no
C7 H15 3.1604 1_465 no
C7 H16 3.4602 1_465 no
C7 H20B 3.4084 2_656 no
C7 H12 3.407(13) 2_566 no
C8 H7 3.5163 2_566 no
C8 H8 2.9850 2_566 no
C8 H16 3.5808 2_656 no
C8 H18 3.4145 2_666 no
C8 H19 3.1087 2_666 no
C8 H20A 3.1971 2_656 no
C8 H20B 3.2280 2_656 no
C9 H18 2.9091 2_666 no
C9 H19 3.0520 2_666 no
C9 H20A 2.8631 2_656 no
C9 H20B 3.4819 2_656 no
C10 H6 3.3944 1_655 no
C10 H18 3.2988 2_666 no
C10 H19 2.8908 2_666 no
C10 H20A 3.0175 2_656 no
C11 H2 3.5870 2_665 no
C11 H7 3.2841 2_566 no
C11 H16 3.3910 2_656 no
C11 H20A 3.4725 2_656 no
C11 H20B 3.4783 2_756 no
C12 H7 3.0068 2_566 no
C12 H20B 3.0819 2_756 no
C12 H12 3.546(18) 2_666 no
C13 H15 3.3659 2_656 no
C13 H20B 2.9736 2_756 no
C14 H16 3.5385 2_756 no
C14 H20B 3.5936 2_756 no
C15 H13 3.408(15) 2_656 no
C16 H2 3.4384 1_546 no
C17 H2 2.9036 1_546 no
C17 H15 3.5517 2_756 no
C18 H2 3.0680 1_546 no
C18 H15 3.5526 2_756 no
C19 H6 3.2467 2_566 no
C19 H8 3.5445 2_666 no
C20 H1 3.2542 1_546 no
C20 H3 3.5996 1_646 no
C20 H20C 3.2874 2_747 no
H1 O1 3.1078 1_564 no
H1 C5 3.3934 1_655 no
H1 C6 3.3460 1_655 no
H1 C20 3.2542 1_564 no
H1 H5 3.1004 1_655 no
H1 H6 3.0108 1_655 no
H1 H20A 2.9604 1_564 no
H1 H20C 3.1705 1_564 no
H2 O1 3.1163 1_564 no
H2 C11 3.5870 2_665 no
H2 C16 3.4384 1_564 no
H2 C17 2.9036 1_564 no
H2 C18 3.0680 1_564 no
H2 H18 3.2497 1_564 no
H2 H20A 3.2383 1_564 no
H2 H13 2.8988 2_665 no
H2 H11 2.6953 2_665 no
H3 O1 2.9743 1_464 no
H3 C5 3.2551 2_575 no
H3 C6 3.5624 2_575 no
H3 C20 3.5996 1_464 no
H3 H5 2.9716 2_575 no
H3 H6 3.5192 2_575 no
H3 H20C 3.3696 1_464 no
H3 H13 2.8004 2_665 no
H3 H11 3.5828 2_665 no
H5 O1 2.7982 1_464 no
H5 C3 3.2536 2_575 no
H5 C4 3.5955 2_575 no
H5 H1 3.1004 1_455 no
H5 H3 2.9716 2_575 no
H5 H5 3.4288 2_575 no
H5 H18 2.9949 1_464 no
H5 H20C 3.3902 1_464 no
H6 N1 3.0857 1_455 no
H6 C1 3.3336 1_455 no
H6 C10 3.3944 1_455 no
H6 C19 3.2467 2_566 no
H6 H1 3.0108 1_455 no
H6 H3 3.5192 2_575 no
H6 H15 3.3938 1_465 no
H6 H19 2.7811 2_566 no
H6 H12 3.1520 2_566 no
H7 N1 3.1177 2_566 no
H7 C8 3.5163 2_566 no
H7 C11 3.2841 2_566 no
H7 C12 3.0068 2_566 no
H7 H8 2.5990 2_566 no
H7 H15 3.0266 1_465 no
H7 H16 3.0273 1_465 no
H7 H12 3.1315 1_455 no
H7 H12 2.6565 2_566 no
H8 C7 3.1161 2_566 no
H8 C8 2.9850 2_566 no
H8 C19 3.5445 2_666 no
H8 H7 2.5990 2_566 no
H8 H8 2.3227 2_566 no
H8 H16 3.4321 1_465 no
H8 H16 3.1918 2_656 no
H8 H19 2.9362 2_666 no
H8 H20A 3.4229 2_656 no
H8 H20B 3.4544 2_656 no
H15 C6 3.3733 1_645 no
H15 C7 3.1604 1_645 no
H15 C13 3.3659 2_656 no
H15 C17 3.5517 2_756 no
H15 C18 3.5526 2_756 no
H15 H6 3.3938 1_645 no
H15 H7 3.0266 1_645 no
H15 H13 3.5238 2_656 no
H16 C7 3.4602 1_645 no
H16 C8 3.5808 2_656 no
H16 C11 3.3910 2_656 no
H16 C14 3.5385 2_756 no
H16 H7 3.0273 1_645 no
H16 H8 3.4321 1_645 no
H16 H8 3.1918 2_656 no
H16 H11 3.4288 2_656 no
H18 C3 3.4003 2_666 no
H18 C4 2.9952 2_666 no
H18 C5 3.5603 2_666 no
H18 C8 3.4145 2_666 no
H18 C9 2.9091 2_666 no
H18 C10 3.2988 2_666 no
H18 H2 3.2497 1_546 no
H18 H5 2.9949 1_646 no
H19 N1 2.6991 2_666 no
H19 C8 3.1087 2_666 no
H19 C9 3.0520 2_666 no
H19 C10 2.8908 2_666 no
H19 H6 2.7811 2_566 no
H19 H8 2.9362 2_666 no
H20A N1 3.4788 2_656 no
H20A C1 3.5932 1_546 no
H20A C4 3.3507 2_656 no
H20A C8 3.1971 2_656 no
H20A C9 2.8631 2_656 no
H20A C10 3.0175 2_656 no
H20A C11 3.4725 2_656 no
H20A H1 2.9604 1_546 no
H20A H2 3.2383 1_546 no
H20A H8 3.4229 2_656 no
H20A H20C 3.5351 2_747 no
H20A H11 3.0661 2_656 no
H20B C7 3.4084 2_656 no
H20B C8 3.2280 2_656 no
H20B C9 3.4819 2_656 no
H20B C11 3.4783 2_756 no
H20B C12 3.0819 2_756 no
H20B C13 2.9736 2_756 no
H20B C14 3.5936 2_756 no
H20B H8 3.4544 2_656 no
H20B H13 3.0639 2_756 no
H20B H12 3.4957 2_756 no
H20B H11 3.4741 2_756 no
H20C C3 3.5201 1_646 no
H20C C4 3.5750 1_646 no
H20C C5 3.5450 1_646 no
H20C C20 3.2874 2_747 no
H20C H1 3.1705 1_546 no
H20C H3 3.3696 1_646 no
H20C H5 3.3902 1_646 no
H20C H20A 3.5351 2_747 no
H20C H20C 2.3622 2_747 no
H13 O1 3.492(14) 2_756 no
H13 C2 3.40(2) 2_665 no
H13 C3 3.350(19) 2_665 no
H13 C15 3.408(15) 2_656 no
H13 H2 2.8988 2_665 no
H13 H3 2.8004 2_665 no
H13 H15 3.5238 2_656 no
H13 H20B 3.0639 2_756 no
H12 N1 2.99(2) 2_666 no
H12 C7 3.407(13) 2_566 no
H12 C12 3.546(18) 2_666 no
H12 H6 3.1520 2_566 no
H12 H7 3.1315 1_655 no
H12 H7 2.6565 2_566 no
H12 H20B 3.4957 2_756 no
H12 H12 2.80(3) 2_666 no
H11 C2 3.002(19) 2_665 no
H11 C3 3.518(17) 2_665 no
H11 H2 2.6953 2_665 no
H11 H3 3.5828 2_665 no
H11 H16 3.4288 2_656 no
H11 H20A 3.0661 2_656 no
H11 H20B 3.4741 2_756 no

loop_
_geom_torsion_atom_site_label_1
_geom_torsion_atom_site_label_2
_geom_torsion_atom_site_label_3
_geom_torsion_atom_site_label_4
_geom_torsion
_geom_torsion_publ_flag
C20 O1 C17 C16 -7.9(2) no
C20 O1 C17 C18 173.05(12) no
C10 N1 C11 C12 179.54(12) no
C11 N1 C10 C1 -57.2(2) no
C11 N1 C10 C9 126.13(15) no
C2 C1 C10 N1 -177.42(17) no
C2 C1 C10 C9 -0.8(3) no
C10 C1 C2 C3 -1.0(3) no
C1 C2 C3 C4 1.2(3) no
C2 C3 C4 C5 179.28(17) no
C2 C3 C4 C9 0.4(3) no
C3 C4 C5 C6 -178.93(17) no
C3 C4 C9 C8 178.80(15) no
C3 C4 C9 C10 -2.1(3) no
C5 C4 C9 C8 -0.1(3) no
C5 C4 C9 C10 178.92(15) no
C9 C4 C5 C6 0.0(3) no
C4 C5 C6 C7 0.4(4) no
C5 C6 C7 C8 -0.5(4) no
C6 C7 C8 C9 0.3(3) no
C7 C8 C9 C4 0.0(3) no
C7 C8 C9 C10 -179.05(16) no
C4 C9 C10 N1 179.14(14) no
C4 C9 C10 C1 2.4(3) no
C8 C9 C10 N1 -1.8(3) no
C8 C9 C10 C1 -178.62(15) no
N1 C11 C12 C13 168.88(13) no
C11 C12 C13 C14 -176.86(12) no
C12 C13 C14 C15 175.95(13) no
C12 C13 C14 C19 -4.6(3) no
C13 C14 C15 C16 179.68(11) no
C13 C14 C19 C18 -179.34(11) no
C15 C14 C19 C18 0.17(18) no
C19 C14 C15 C16 0.16(18) no
C14 C15 C16 C17 -0.3(2) no
C15 C16 C17 O1 -178.93(12) no
C15 C16 C17 C18 0.10(19) no
O1 C17 C18 C19 179.35(11) no
C16 C17 C18 C19 0.2(2) no
C17 C18 C19 C14 -0.4(2) no
